data_1529592
loop_
_publ_author_name
'Barnes, J.C.'
'Blyth, C.S.'
'Knowles, D.'

_publ_section_title
;
 Sodium salts of the bis-mue-peroxo-hexacarbonatodicerate(IV) anion.
 Crystal structure of Na8 (Ce (O2) (C O3)3)2 (H2 O)18
;
_journal_name_full 'Inorganica Chimica Acta'
_journal_page_first 3
_journal_page_last 6
_journal_volume 126
_journal_year 1987
_chemical_formula_sum 'C6 H36 Ce2 Na8 O40'
_chemical_name_systematic 'Na8 ((O2)2 (Ce (C O3)3)2) (H2 O)18'
_space_group_IT_number 14
_symmetry_space_group_name_Hall '-P 2ybc'
_symmetry_space_group_name_H-M 'P 1 21/c 1'
_cell_angle_alpha 90
_cell_angle_beta 115.16
_cell_angle_gamma 90
_cell_formula_units_Z 2
_cell_length_a 7.53
_cell_length_b 11.38
_cell_length_c 22.17
_cell_volume 1719.535
_citation_journal_id_ASTM ICHAA3
_cod_data_source_file Barnes_ICHAA3_1987_1365.cif
_cod_data_source_block C6H36Ce2Na8O40
_cod_database_code 1529592

loop_
_symmetry_equiv_pos_as_xyz
x,y,z
-x,y+1/2,-z+1/2
-x,-y,-z
x,-y-1/2,z-1/2

loop_
_atom_site_label
_atom_site_type_symbol
_atom_site_fract_x
_atom_site_fract_y
_atom_site_fract_z
_atom_site_occupancy
_atom_site_U_iso_or_equiv
O11 O-2 -0.0054 0.2914 0.8055 1 0.0
Na3 Na+1 0.0362 0.0172 0.1215 1 0.0
O13 O-2 0.0896 0.1606 0.0543 1 0.0
C1 C+4 0.6777 0.3167 0.0203 1 0.0
O22 O-2 0.0506 0.2394 0.17 0.5 0.0
O21 O-2 -0.049 0.3431 0.6769 0.5 0.0
Na5 Na+1 0.1203 0.3356 0.0915 0.5 0.0
O1 O-1 0.71 0.0446 0.0434 1 0.0
Na4 Na+1 0.8856 -0.3215 0.8521 0.5 0.0
Ce1 Ce+4 0.4725 0.1152 0.9424 1 0.0
O19 O-2 0.4288 0.2428 0.2439 0.5 0.0
C2 C+4 0.5688 0.0348 0.8372 1 0.0
O7 O-2 0.6077 -0.0004 0.7926 1 0.0
O10 O-2 0.3185 0.2582 0.8523 1 0.0
O14 O-2 0.1414 0.1087 0.483 1 0.0
Na2 Na+1 0.8518 0.3002 0.8963 1 0.0
Na1 Na+1 0.7155 0.356 0.2374 1 0.0
O20 O-2 0.5557 0.3046 0.7828 0.5 0.0
O24 O-2 0.7356 0.0138 0.3484 1 0.0
O5 O-2 0.7699 0.3901 0.059 1 0.0
O15 O-2 0.0559 0.0541 0.7269 0.5 0.0
O23 O-2 0.7535 -0.4893 0.889 1 0.0
O6 O-2 0.6729 0.1074 0.8811 1 0.0
O4 O-2 0.7209 0.2702 0.9756 1 0.0
C3 C+4 0.1366 0.2387 0.8456 1 0.0
O18 O-2 -0.3423 0.2661 0.6506 0.5 0.0
O16 O-2 -0.0003 0.0056 0.7652 0.5 0.0
O3 O-2 0.499 0.2742 0.0147 1 0.0
O8 O-2 0.4083 -0.0042 0.8423 1 0.0
O12 O-2 0.3751 -0.0006 0.3582 1 0.0
O2 O-1 0.6821 -0.0423 0.9926 1 0.0
O17 O-2 0.5007 0.2419 0.1391 0.5 0.0
O9 O-2 0.1251 0.1627 0.8855 1 0.0
